data_7202348
loop_
_publ_author_name
'Fabelo, Oscar'
'Pas\'an, Jorge'
'Ca\~nadillas-Delgado, Laura'
'Delgado, Fernando S.'
'Labrador, Ana'
'Lloret, Francesc'
'Julve, Miguel'
'Ruiz-P\'erez, Catalina'

_publ_section_title
;
 Well-resolved unusual alternating cyclic water tetramers embedded in a
 crystal host
;
_journal_issue 12
_journal_name_full CrystEngComm
_journal_page_first 1743
_journal_paper_doi 10.1039/b810605c
_journal_volume 10
_journal_year 2008
_chemical_formula_sum 'C10 H26 Co2 O20'
_chemical_formula_weight 584.17
_space_group_IT_number 2
_symmetry_cell_setting triclinic
_symmetry_Int_Tables_number 2
_symmetry_space_group_name_Hall '-P 1'
_symmetry_space_group_name_H-M 'P -1'
_atom_sites_solution_hydrogens geom
_atom_sites_solution_primary direct
_atom_sites_solution_secondary difmap
_audit_creation_method SHELXL-97
_cell_angle_alpha 82.93(3)
_cell_angle_beta 63.02(3)
_cell_angle_gamma 62.12(3)
_cell_formula_units_Z 2
_cell_length_a 10.847(2)
_cell_length_b 11.107(2)
_cell_length_c 11.483(2)
_cell_measurement_temperature 100(2)
_cell_volume 1082.8(6)
_computing_cell_refinement 'HKL2000 (Otwinowski & Minor, 1997)'
_computing_data_collection 'MxCube (ESRF, 2006)'
_computing_data_reduction 'HKL2000 (Otwinowski & Minor, 1997)'
_computing_molecular_graphics 'Ortep-3 for Windows (Farrugia, 1997)'
_computing_publication_material 'WinGX publication routines (Farrugia, 1999)'
_computing_structure_refinement 'SHELXL-97 (Sheldrick, 1997)'
_computing_structure_solution 'SHELXS-97 (Sheldrick, 1997)'
_diffrn_ambient_temperature 100(2)
_diffrn_detector 'CCD plate'
_diffrn_detector_area_resol_mean 9.6
_diffrn_measured_fraction_theta_full 0.971
_diffrn_measured_fraction_theta_max 0.971
_diffrn_measurement_device_type 'Single-axis HUBER diffractometer'
_diffrn_measurement_method 'CCD rotation images, thick slices'
_diffrn_radiation_detector 'ADSC Q210r CCD (binned mode)'
_diffrn_radiation_monochromator 'Si 111'
_diffrn_radiation_probe x-ray
_diffrn_radiation_type synchrotron
_diffrn_radiation_wavelength 0.72930
_diffrn_reflns_av_R_equivalents 0.0472
_diffrn_reflns_av_sigmaI/netI 0.0219
_diffrn_reflns_limit_h_max 14
_diffrn_reflns_limit_h_min -14
_diffrn_reflns_limit_k_max 14
_diffrn_reflns_limit_k_min -14
_diffrn_reflns_limit_l_max 15
_diffrn_reflns_limit_l_min -15
_diffrn_reflns_number 34999
_diffrn_reflns_theta_full 29.10
_diffrn_reflns_theta_max 29.10
_diffrn_reflns_theta_min 2.38
_diffrn_source synchrotron
_diffrn_source_type 'ESRF-CRG BM16'
_exptl_absorpt_coefficient_mu 1.626
_exptl_absorpt_correction_type none
_exptl_crystal_colour pink
_exptl_crystal_density_diffrn 1.792
_exptl_crystal_density_method 'not measured'
_exptl_crystal_description prism
_exptl_crystal_F_000 600
_exptl_crystal_size_max 0.10
_exptl_crystal_size_mid 0.09
_exptl_crystal_size_min 0.08
_refine_diff_density_max 0.547
_refine_diff_density_min -1.069
_refine_diff_density_rms 0.082
_refine_ls_extinction_method none
_refine_ls_goodness_of_fit_ref 1.075
_refine_ls_hydrogen_treatment mixed
_refine_ls_matrix_type full
_refine_ls_number_parameters 399
_refine_ls_number_reflns 4903
_refine_ls_number_restraints 0
_refine_ls_restrained_S_all 1.075
_refine_ls_R_factor_all 0.0337
_refine_ls_R_factor_gt 0.0324
_refine_ls_shift/su_max 0.001
_refine_ls_shift/su_mean 0.000
_refine_ls_structure_factor_coef Fsqd
_refine_ls_weighting_details 'calc w=1/[\s^2^(Fo^2^)+(0.0688P)^2^+0.2158P] where P=(Fo^2^+2Fc^2^)/3'
_refine_ls_weighting_scheme calc
_refine_ls_wR_factor_gt 0.0965
_refine_ls_wR_factor_ref 0.0987
_reflns_number_gt 4632
_reflns_number_total 4903
_reflns_threshold_expression >2sigma(I)
_cod_data_source_file b810605c.txt
_cod_data_source_block test
_cod_original_cell_volume 1082.7(4)
_cod_database_code 7202348

loop_
_symmetry_equiv_pos_as_xyz
'x, y, z'
'-x, -y, -z'

loop_
_atom_site_label
_atom_site_type_symbol
_atom_site_fract_x
_atom_site_fract_y
_atom_site_fract_z
_atom_site_U_iso_or_equiv
_atom_site_adp_type
_atom_site_occupancy
_atom_site_symmetry_multiplicity
_atom_site_calc_flag
_atom_site_refinement_flags
_atom_site_disorder_assembly
_atom_site_disorder_group
C5 C 0.23695(11) 0.79757(11) 0.07461(11) 0.0110(2) Uani 1 1 d . . .
C2 C 0.10942(12) 0.90291(11) 0.04101(11) 0.0108(2) Uani 1 1 d . . .
C1 C -0.00351(12) 1.02975(11) 0.11726(11) 0.0112(2) Uani 1 1 d . . .
C4 C -0.01793(12) 1.06993(11) 0.24429(11) 0.0119(2) Uani 1 1 d . . .
C3 C 0.11089(12) 0.87540(10) -0.07475(11) 0.0117(2) Uani 1 1 d . . .
C10 C 0.26531(11) 0.20263(11) -0.07593(11) 0.0108(2) Uani 1 1 d . . .
C7 C 0.39192(12) 0.09733(10) -0.04157(11) 0.0106(2) Uani 1 1 d . . .
C8 C 0.39640(12) 0.12807(10) 0.07006(11) 0.0117(2) Uani 1 1 d . . .
C6 C 0.49708(12) -0.03280(11) -0.11318(11) 0.0110(2) Uani 1 1 d . . .
C9 C 0.50375(11) -0.07429(11) -0.23652(11) 0.0112(2) Uani 1 1 d . . .
Co2 Co 0.5000 0.5000 0.0000 0.00994(9) Uani 1 2 d S . .
Co3 Co 0.5000 0.0000 -0.5000 0.01047(9) Uani 1 2 d S . .
Co1 Co 0.0000 1.0000 0.5000 0.01035(9) Uani 1 2 d S . .
Co4 Co 0.0000 0.5000 0.0000 0.01014(9) Uani 1 2 d S . .
O7 O 0.21762(9) 0.32744(8) -0.04195(8) 0.01309(17) Uani 1 1 d . . .
O5 O 0.53757(9) -0.00691(8) -0.33442(8) 0.01284(17) Uani 1 1 d . . .
O3 O 0.28853(9) 0.67341(8) 0.03394(8) 0.01298(17) Uani 1 1 d . . .
O1 O -0.04462(9) 0.99722(8) 0.33852(8) 0.01271(17) Uani 1 1 d . . .
O8 O 0.21109(9) 0.16189(8) -0.12882(8) 0.01372(17) Uani 1 1 d . . .
O6 O 0.48164(10) -0.17545(8) -0.23778(8) 0.01579(17) Uani 1 1 d . . .
O4 O 0.28735(9) 0.83574(8) 0.13287(8) 0.01416(17) Uani 1 1 d . . .
O2 O -0.00867(10) 1.17729(8) 0.25178(9) 0.01788(18) Uani 1 1 d . . .
O7W O 0.08187(10) 0.56603(8) -0.18667(8) 0.01634(17) Uani 1 1 d . . .
O8W O 0.05441(10) 0.61340(8) 0.08105(9) 0.01544(17) Uani 1 1 d . . .
O5W O 0.51205(10) 0.18017(8) -0.52926(8) 0.01865(18) Uani 1 1 d . . .
O6W O 0.25497(9) 0.09793(8) -0.36859(8) 0.01492(17) Uani 1 1 d . . .
O4W O 0.45267(9) 0.39370(8) -0.09792(9) 0.01471(17) Uani 1 1 d . . .
O3W O 0.39260(9) 0.43550(8) 0.18328(8) 0.01506(17) Uani 1 1 d . . .
O2W O 0.22956(9) 0.94575(9) 0.36328(9) 0.01994(19) Uani 1 1 d . . .
O1W O 0.06485(9) 0.79048(8) 0.50568(8) 0.01636(17) Uani 1 1 d . . .
O9W O 0.37141(9) 0.42768(8) 0.61390(8) 0.02045(18) Uani 1 1 d . . .
O10W O 0.36794(10) 0.57100(9) 0.39832(9) 0.02232(19) Uani 1 1 d . . .
O11W O 0.10144(9) 0.45224(8) 0.30109(8) 0.02022(18) Uani 1 1 d . . .
O12W O -0.10166(10) 0.68369(8) 0.47964(9) 0.02192(18) Uani 1 1 d . . .
H42W H 0.369(2) 0.3784(19) -0.0689(18) 0.025(4) Uiso 1 1 d . . .
H41W H 0.531(3) 0.315(3) -0.115(2) 0.047(6) Uiso 1 1 d . . .
H32W H 0.297(2) 0.4541(19) 0.2138(18) 0.038(5) Uiso 1 1 d . . .
H31W H 0.454(3) 0.342(3) 0.185(3) 0.057(7) Uiso 1 1 d . . .
H12W H 0.008(2) 0.7637(19) 0.4965(18) 0.026(4) Uiso 1 1 d . . .
H11W H 0.032(3) 0.793(2) 0.595(2) 0.052(6) Uiso 1 1 d . . .
H21W H 0.297(2) 0.9631(19) 0.3617(18) 0.030(5) Uiso 1 1 d . . .
H22W H 0.256(3) 0.911(2) 0.287(2) 0.045(6) Uiso 1 1 d . . .
H62W H 0.201(2) 0.054(2) -0.360(2) 0.035(5) Uiso 1 1 d . . .
H61W H 0.243(2) 0.116(2) -0.291(2) 0.035(5) Uiso 1 1 d . . .
H51W H 0.464(2) 0.250(2) -0.4781(18) 0.024(4) Uiso 1 1 d . . .
H52W H 0.510(2) 0.2003(19) -0.603(2) 0.031(4) Uiso 1 1 d . . .
H82W H 0.137(2) 0.624(2) 0.0549(19) 0.028(4) Uiso 1 1 d . . .
H81W H -0.020(3) 0.689(2) 0.099(2) 0.042(6) Uiso 1 1 d . . .
H72W H 0.183(2) 0.519(2) -0.2423(19) 0.040(5) Uiso 1 1 d . . .
H71W H 0.055(3) 0.657(3) -0.191(3) 0.055(7) Uiso 1 1 d . . .
H2 H 0.3241(19) 0.2166(17) 0.1207(16) 0.016(4) Uiso 1 1 d . . .
H1 H 0.1883(19) 0.7887(17) -0.1276(16) 0.016(4) Uiso 1 1 d . . .
H9A H 0.365(2) 0.474(2) 0.549(2) 0.044(5) Uiso 1 1 d . . .
H9B H 0.457(2) 0.417(2) 0.6195(19) 0.043(5) Uiso 1 1 d . . .
H10A H 0.392(3) 0.532(2) 0.326(2) 0.054(6) Uiso 1 1 d . . .
H10B H 0.281(3) 0.647(2) 0.419(2) 0.058(6) Uiso 1 1 d . . .
H12A H -0.031(3) 0.615(2) 0.411(2) 0.049(6) Uiso 1 1 d . . .
H12B H -0.164(2) 0.743(2) 0.4532(18) 0.042(5) Uiso 1 1 d . . .
H11A H 0.051(3) 0.450(2) 0.260(2) 0.061(6) Uiso 1 1 d . . .
H11B H 0.112(2) 0.389(2) 0.358(2) 0.055(6) Uiso 1 1 d . . .

loop_
_atom_site_aniso_label
_atom_site_aniso_U_11
_atom_site_aniso_U_22
_atom_site_aniso_U_33
_atom_site_aniso_U_23
_atom_site_aniso_U_13
_atom_site_aniso_U_12
C5 0.0078(4) 0.0092(4) 0.0116(5) 0.0006(4) -0.0049(4) -0.0002(4)
C2 0.0092(4) 0.0080(4) 0.0125(5) 0.0011(4) -0.0063(4) -0.0006(4)
C1 0.0109(4) 0.0091(4) 0.0125(5) 0.0014(4) -0.0071(4) -0.0021(4)
C4 0.0092(4) 0.0090(4) 0.0137(5) 0.0000(4) -0.0074(4) 0.0009(3)
C3 0.0100(4) 0.0082(4) 0.0133(5) -0.0002(4) -0.0068(4) 0.0001(4)
C10 0.0078(4) 0.0086(4) 0.0113(5) 0.0006(4) -0.0048(4) 0.0003(4)
C7 0.0089(4) 0.0078(4) 0.0124(5) 0.0009(4) -0.0064(4) -0.0002(4)
C8 0.0101(4) 0.0082(4) 0.0132(5) 0.0002(4) -0.0068(4) 0.0001(4)
C6 0.0103(4) 0.0093(4) 0.0125(5) 0.0013(4) -0.0070(4) -0.0021(4)
C9 0.0077(4) 0.0084(4) 0.0129(5) -0.0007(4) -0.0063(3) 0.0016(3)
Co2 0.00808(13) 0.00654(13) 0.01308(15) 0.00065(10) -0.00698(10) 0.00040(10)
Co3 0.01096(14) 0.00870(14) 0.01105(15) 0.00085(10) -0.00748(10) -0.00159(10)
Co1 0.01023(14) 0.00900(14) 0.01064(15) 0.00069(10) -0.00670(10) -0.00159(10)
Co4 0.00812(13) 0.00652(13) 0.01358(15) 0.00081(10) -0.00701(10) 0.00032(10)
O7 0.0101(3) 0.0076(3) 0.0194(4) 0.0001(3) -0.0096(3) 0.0007(3)
O5 0.0134(3) 0.0132(3) 0.0126(4) 0.0028(3) -0.0089(3) -0.0041(3)
O3 0.0105(3) 0.0074(3) 0.0191(4) 0.0000(3) -0.0098(3) 0.0007(3)
O1 0.0128(3) 0.0124(3) 0.0130(4) 0.0025(3) -0.0089(3) -0.0033(3)
O8 0.0113(3) 0.0113(4) 0.0166(4) -0.0015(3) -0.0094(3) -0.0001(3)
O6 0.0227(4) 0.0104(3) 0.0168(4) 0.0020(3) -0.0132(3) -0.0056(3)
O4 0.0116(3) 0.0116(4) 0.0170(4) -0.0023(3) -0.0096(3) 0.0002(3)
O2 0.0294(4) 0.0111(3) 0.0177(4) 0.0027(3) -0.0160(3) -0.0079(3)
O7W 0.0154(4) 0.0105(3) 0.0166(4) 0.0020(3) -0.0063(3) -0.0021(3)
O8W 0.0108(3) 0.0095(4) 0.0245(4) -0.0011(3) -0.0105(3) -0.0005(3)
O5W 0.0294(4) 0.0131(4) 0.0162(4) 0.0027(3) -0.0142(3) -0.0085(3)
O6W 0.0127(3) 0.0159(4) 0.0147(4) -0.0008(3) -0.0079(3) -0.0034(3)
O4W 0.0114(3) 0.0103(3) 0.0209(4) -0.0011(3) -0.0096(3) -0.0010(3)
O3W 0.0128(3) 0.0113(3) 0.0177(4) 0.0030(3) -0.0082(3) -0.0022(3)
O2W 0.0134(4) 0.0311(5) 0.0148(4) -0.0047(3) -0.0049(3) -0.0097(3)
O1W 0.0204(4) 0.0119(3) 0.0164(4) 0.0007(3) -0.0113(3) -0.0040(3)
O9W 0.0181(4) 0.0172(4) 0.0200(4) -0.0009(3) -0.0076(3) -0.0039(3)
O10W 0.0194(4) 0.0199(4) 0.0197(4) -0.0023(3) -0.0106(3) -0.0005(3)
O11W 0.0183(4) 0.0214(4) 0.0211(4) 0.0039(3) -0.0121(3) -0.0066(3)
O12W 0.0245(4) 0.0152(4) 0.0264(4) 0.0036(3) -0.0176(3) -0.0039(3)

loop_
_atom_type_symbol
_atom_type_description
_atom_type_scat_dispersion_real
_atom_type_scat_dispersion_imag
_atom_type_scat_source
C C 0.0033 0.0016 'International Tables Vol C Tables 4.2.6.8 and 6.1.1.4'
H H 0.0000 0.0000 'International Tables Vol C Tables 4.2.6.8 and 6.1.1.4'
Co Co 0.3494 0.9721 'International Tables Vol C Tables 4.2.6.8 and 6.1.1.4'
O O 0.0106 0.0060 'International Tables Vol C Tables 4.2.6.8 and 6.1.1.4'

loop_
_geom_angle_atom_site_label_1
_geom_angle_atom_site_label_2
_geom_angle_atom_site_label_3
_geom_angle
_geom_angle_site_symmetry_1
_geom_angle_site_symmetry_3
_geom_angle_publ_flag
O4 C5 O3 125.26(10) . . ?
O4 C5 C2 119.73(10) . . ?
O3 C5 C2 114.95(10) . . ?
C3 C2 C1 119.00(10) . . ?
C3 C2 C5 118.16(10) . . ?
C1 C2 C5 122.72(11) . . ?
C3 C1 C2 119.05(11) 2_575 . ?
C3 C1 C4 117.18(10) 2_575 . ?
C2 C1 C4 123.77(10) . . ?
O2 C4 O1 124.54(11) . . ?
O2 C4 C1 116.99(10) . . ?
O1 C4 C1 118.40(10) . . ?
C2 C3 C1 121.95(11) . 2_575 ?
O8 C10 O7 125.29(10) . . ?
O8 C10 C7 118.65(10) . . ?
O7 C10 C7 115.97(10) . . ?
C8 C7 C6 119.43(10) . . ?
C8 C7 C10 118.50(10) . . ?
C6 C7 C10 121.91(11) . . ?
C7 C8 C6 121.87(11) . 2_655 ?
C8 C6 C7 118.69(11) 2_655 . ?
C8 C6 C9 118.00(10) 2_655 . ?
C7 C6 C9 123.29(10) . . ?
O6 C9 O5 124.74(11) . . ?
O6 C9 C6 117.93(10) . . ?
O5 C9 C6 117.28(10) . . ?
O4W Co2 O4W 180.00(5) . 2_665 ?
O4W Co2 O3 90.33(4) . 2_665 ?
O4W Co2 O3 89.67(4) 2_665 2_665 ?
O4W Co2 O3 89.67(4) . . ?
O4W Co2 O3 90.33(4) 2_665 . ?
O3 Co2 O3 180.00(5) 2_665 . ?
O4W Co2 O3W 92.73(4) . . ?
O4W Co2 O3W 87.27(4) 2_665 . ?
O3 Co2 O3W 88.70(5) 2_665 . ?
O3 Co2 O3W 91.30(5) . . ?
O4W Co2 O3W 87.27(4) . 2_665 ?
O4W Co2 O3W 92.73(4) 2_665 2_665 ?
O3 Co2 O3W 91.30(5) 2_665 2_665 ?
O3 Co2 O3W 88.70(5) . 2_665 ?
O3W Co2 O3W 180.00(4) . 2_665 ?
O5W Co3 O5W 180.0 2_654 . ?
O5W Co3 O5 92.13(4) 2_654 . ?
O5W Co3 O5 87.87(4) . . ?
O5W Co3 O5 87.87(4) 2_654 2_654 ?
O5W Co3 O5 92.13(4) . 2_654 ?
O5 Co3 O5 180.000(1) . 2_654 ?
O5W Co3 O6W 93.63(5) 2_654 2_654 ?
O5W Co3 O6W 86.37(5) . 2_654 ?
O5 Co3 O6W 92.95(4) . 2_654 ?
O5 Co3 O6W 87.05(4) 2_654 2_654 ?
O5W Co3 O6W 86.37(5) 2_654 . ?
O5W Co3 O6W 93.63(5) . . ?
O5 Co3 O6W 87.05(4) . . ?
O5 Co3 O6W 92.95(4) 2_654 . ?
O6W Co3 O6W 180.0 2_654 . ?
O2W Co1 O2W 180.000(1) 2_576 . ?
O2W Co1 O1W 92.12(6) 2_576 . ?
O2W Co1 O1W 87.88(6) . . ?
O2W Co1 O1W 87.88(6) 2_576 2_576 ?
O2W Co1 O1W 92.12(6) . 2_576 ?
O1W Co1 O1W 180.000(1) . 2_576 ?
O2W Co1 O1 87.17(4) 2_576 2_576 ?
O2W Co1 O1 92.83(4) . 2_576 ?
O1W Co1 O1 90.67(4) . 2_576 ?
O1W Co1 O1 89.33(4) 2_576 2_576 ?
O2W Co1 O1 92.83(4) 2_576 . ?
O2W Co1 O1 87.17(4) . . ?
O1W Co1 O1 89.33(4) . . ?
O1W Co1 O1 90.67(4) 2_576 . ?
O1 Co1 O1 180.000(1) 2_576 . ?
O8W Co4 O8W 180.00(4) . 2_565 ?
O8W Co4 O7W 86.46(4) . 2_565 ?
O8W Co4 O7W 93.54(4) 2_565 2_565 ?
O8W Co4 O7W 93.54(4) . . ?
O8W Co4 O7W 86.46(4) 2_565 . ?
O7W Co4 O7W 180.00(5) 2_565 . ?
O8W Co4 O7 89.55(4) . 2_565 ?
O8W Co4 O7 90.45(4) 2_565 2_565 ?
O7W Co4 O7 93.77(5) 2_565 2_565 ?
O7W Co4 O7 86.23(5) . 2_565 ?
O8W Co4 O7 90.45(4) . . ?
O8W Co4 O7 89.55(4) 2_565 . ?
O7W Co4 O7 86.23(5) 2_565 . ?
O7W Co4 O7 93.77(5) . . ?
O7 Co4 O7 180.0 2_565 . ?
C10 O7 Co4 129.74(7) . . ?
C9 O5 Co3 127.09(8) . . ?
C5 O3 Co2 130.40(7) . . ?
C4 O1 Co1 122.80(8) . . ?

loop_
_geom_bond_atom_site_label_1
_geom_bond_atom_site_label_2
_geom_bond_distance
_geom_bond_site_symmetry_2
_geom_bond_publ_flag
C5 O4 1.2429(15) . ?
C5 O3 1.2778(14) . ?
C5 C2 1.5135(15) . ?
C2 C3 1.3917(17) . ?
C2 C1 1.4029(17) . ?
C1 C3 1.3951(15) 2_575 ?
C1 C4 1.4964(16) . ?
C4 O2 1.2588(14) . ?
C4 O1 1.2752(14) . ?
C3 C1 1.3951(15) 2_575 ?
C10 O8 1.2490(15) . ?
C10 O7 1.2732(14) . ?
C10 C7 1.5117(15) . ?
C7 C8 1.3935(17) . ?
C7 C6 1.4021(17) . ?
C8 C6 1.3951(15) 2_655 ?
C6 C8 1.3951(15) 2_655 ?
C6 C9 1.5034(16) . ?
C9 O6 1.2567(14) . ?
C9 O5 1.2781(14) . ?
Co2 O4W 2.0832(10) . ?
Co2 O4W 2.0832(10) 2_665 ?
Co2 O3 2.0892(13) 2_665 ?
Co2 O3 2.0892(13) . ?
Co2 O3W 2.1175(11) . ?
Co2 O3W 2.1175(11) 2_665 ?
Co3 O5W 2.0430(9) 2_654 ?
Co3 O5W 2.0430(9) . ?
Co3 O5 2.1035(9) . ?
Co3 O5 2.1035(9) 2_654 ?
Co3 O6W 2.1412(14) 2_654 ?
Co3 O6W 2.1412(14) . ?
Co1 O2W 2.0761(13) 2_576 ?
Co1 O2W 2.0761(13) . ?
Co1 O1W 2.0948(9) . ?
Co1 O1W 2.0948(9) 2_576 ?
Co1 O1 2.1251(9) 2_576 ?
Co1 O1 2.1251(9) . ?
Co4 O8W 2.0696(10) . ?
Co4 O8W 2.0696(10) 2_565 ?
Co4 O7W 2.1014(11) 2_565 ?
Co4 O7W 2.1014(11) . ?
Co4 O7 2.1075(13) 2_565 ?
Co4 O7 2.1075(13) . ?
